data_1520724
loop_
_publ_author_name
'Braun, Doris E.'
'Koztecki, Lien H.'
'McMahon, Jennifer A.'
'Price, Sarah L.'
'Reutzel-Edens, Susan M'

_publ_section_title
;
 Navigating the Waters of Unconventional Crystalline Hydrates.
;
_journal_issue 8
_journal_name_full 'Molecular pharmaceutics'
_journal_page_first 3069
_journal_page_last 3088
_journal_paper_doi 10.1021/acs.molpharmaceut.5b00357
_journal_volume 12
_journal_year 2015
_chemical_formula_moiety 'C22  H25  N3  O3, H3.46 O1.73'
_chemical_formula_sum 'C22 H28.46 N3 O4.73'
_chemical_formula_weight 410.625
_chemical_name_systematic
;
 3-(4-dibenzo[b,f][1,4]oxepin-11-yl-piperazin-1-yl)-2,2-dimethylpropanoic acid 
Hydrate A 1.73
;
_space_group_IT_number 15
_symmetry_cell_setting monoclinic
_symmetry_Int_Tables_number 15
_symmetry_space_group_name_Hall '-C 2yc'
_symmetry_space_group_name_H-M 'C 1 2/c 1'
_atom_sites_solution_hydrogens mixed
_audit_conform_dict_location ftp://ftp.iucr.org/pub/cif_core.dic
_audit_conform_dict_name cif_core.dic
_audit_conform_dict_version 2.4.3
_audit_creation_date 2015-04-22T08:23:54-00:00
_audit_creation_method 'WinGX routine CIF_UPDATE'
_cell_angle_alpha 90
_cell_angle_beta 128.706(4)
_cell_angle_gamma 90
_cell_formula_units_Z 8
_cell_length_a 26.498(3)
_cell_length_b 9.6469(8)
_cell_length_c 20.342(3)
_cell_measurement_reflns_used 0
_cell_measurement_temperature 100(2)
_cell_measurement_theta_max 0
_cell_measurement_theta_min 0
_cell_measurement_wavelength 0.71073
_cell_volume 4057.8(9)
_computing_molecular_graphics 'Ortep for Windows (Farrugia, 2012)'
_computing_publication_material 'WinGX publication routines (Farrugia, 2012)'
_computing_structure_refinement 'SHELXL-2013 (Sheldrick, 2013)'
_diffrn_ambient_temperature 100(2)
_diffrn_measured_fraction_theta_full 0.765
_diffrn_measured_fraction_theta_max 0.809
_diffrn_measurement_device_type 'D8-based 3-circle geometry'
_diffrn_radiation_probe x-ray
_diffrn_radiation_type MoK\a
_diffrn_radiation_wavelength 0.71073
_diffrn_reflns_av_R_equivalents 0.0462
_diffrn_reflns_Laue_measured_fraction_max 0.809
_diffrn_reflns_limit_h_max 24
_diffrn_reflns_limit_h_min -26
_diffrn_reflns_limit_k_max 11
_diffrn_reflns_limit_k_min -10
_diffrn_reflns_limit_l_max 21
_diffrn_reflns_limit_l_min -23
_diffrn_reflns_number 8478
_diffrn_reflns_point_group_measured_fraction_max 0.809
_diffrn_reflns_theta_full 25.242
_diffrn_reflns_theta_max 24.722
_diffrn_reflns_theta_min 1.97
_exptl_absorpt_coefficient_mu 0.095
_exptl_absorpt_correction_type none
_exptl_crystal_density_diffrn 1.344
_exptl_crystal_density_method 'not measured'
_exptl_crystal_description block
_exptl_crystal_F_000 1754
_exptl_crystal_size_max 0.14
_exptl_crystal_size_mid 0.12
_exptl_crystal_size_min 0.06
_refine_diff_density_max 0.223
_refine_diff_density_min -0.238
_refine_diff_density_rms 0.052
_refine_ls_extinction_coef 0.0017(4)
_refine_ls_extinction_expression Fc^*^=kFc[1+0.001xFc^2^\l^3^/sin(2\q)]^-1/4^
_refine_ls_extinction_method SHELXL
_refine_ls_goodness_of_fit_ref 1.043
_refine_ls_hydrogen_treatment mixed
_refine_ls_matrix_type full
_refine_ls_number_constraints 0
_refine_ls_number_parameters 321
_refine_ls_number_reflns 2810
_refine_ls_number_restraints 12
_refine_ls_restrained_S_all 1.041
_refine_ls_R_factor_all 0.0994
_refine_ls_R_factor_gt 0.0544
_refine_ls_shift/su_max 0
_refine_ls_shift/su_mean 0
_refine_ls_structure_factor_coef Fsqd
_refine_ls_weighting_details 'w=1/[\s^2^(Fo^2^)+(0.0707P)^2^+3.2707P] where P=(Fo^2^+2Fc^2^)/3'
_refine_ls_weighting_scheme calc
_refine_ls_wR_factor_gt 0.1281
_refine_ls_wR_factor_ref 0.1493
_reflns_number_gt 1811
_reflns_number_total 2810
_reflns_threshold_expression 'I > 2\s(I)'
_cod_data_source_file mp5b00357_si_002.cif
_cod_data_source_block HyA1.73
_cod_depositor_comments 'Adding full bibliography for 1520723--1520725.cif.'
_cod_original_cell_volume 4057.9(8)
_cod_original_sg_symbol_H-M 'C 2/c'
_cod_database_code 1520724

loop_
_symmetry_equiv_pos_as_xyz
'x, y, z'
'-x, y, -z+1/2'
'x+1/2, y+1/2, z'
'-x+1/2, y+1/2, -z+1/2'
'-x, -y, -z'
'x, -y, z-1/2'
'-x+1/2, -y+1/2, -z'
'x+1/2, -y+1/2, z-1/2'

loop_
_atom_site_label
_atom_site_type_symbol
_atom_site_fract_x
_atom_site_fract_y
_atom_site_fract_z
_atom_site_U_iso_or_equiv
_atom_site_adp_type
_atom_site_occupancy
_atom_site_calc_flag
C1 C 0.21417(16) 0.4611(3) -0.0458(2) 0.0288(9) Uani 1 d
C2 C 0.28044(16) 0.5032(3) 0.0295(2) 0.0271(9) Uani 1 d
C3 C 0.31344(16) 0.4305(3) 0.1055(2) 0.0311(9) Uani 1 d
H3 H 0.2942 0.3505 0.1088 0.037 Uiso 1 calc
C4 C 0.37351(17) 0.4734(3) 0.1757(2) 0.0346(10) Uani 1 d
H4 H 0.3955 0.4233 0.227 0.041 Uiso 1 calc
C5 C 0.40179(17) 0.5905(4) 0.1708(2) 0.0332(9) Uani 1 d
H5 H 0.4428 0.6214 0.2194 0.04 Uiso 1 calc
C6 C 0.37069(16) 0.6614(3) 0.0961(2) 0.0313(9) Uani 1 d
H6 H 0.3903 0.7407 0.0928 0.038 Uiso 1 calc
C7 C 0.31073(16) 0.6168(3) 0.0259(2) 0.0265(9) Uani 1 d
C8 C 0.27626(16) 0.6050(3) -0.1090(2) 0.0273(9) Uani 1 d
C9 C 0.31235(16) 0.6404(3) -0.1344(2) 0.0284(9) Uani 1 d
H9 H 0.3405 0.7182 -0.11 0.034 Uiso 1 calc
C10 C 0.30749(17) 0.5624(3) -0.1954(2) 0.0354(10) Uani 1 d
H10 H 0.3322 0.5861 -0.213 0.043 Uiso 1 calc
C11 C 0.26603(18) 0.4491(3) -0.2305(2) 0.0379(11) Uani 1 d
H11 H 0.2625 0.3946 -0.2721 0.046 Uiso 1 calc
C12 C 0.22978(17) 0.4152(3) -0.2051(2) 0.0333(10) Uani 1 d
H12 H 0.2009 0.3388 -0.2308 0.04 Uiso 1 calc
C13 C 0.23465(15) 0.4906(3) -0.1428(2) 0.0272(9) Uani 1 d
C14 C 0.17079(16) 0.4841(3) 0.0316(2) 0.0299(9) Uani 1 d
H14A H 0.14 0.5624 0.0037 0.036 Uiso 1 calc
H14B H 0.2139 0.5222 0.0778 0.036 Uiso 1 calc
C15 C 0.14942(15) 0.3857(3) 0.0679(2) 0.0309(9) Uani 1 d
H15A H 0.1815 0.3102 0.0988 0.037 Uiso 1 calc
H15B H 0.147 0.436 0.1082 0.037 Uiso 1 calc
C16 C 0.08744(17) 0.2602(3) -0.0657(2) 0.0346(10) Uani 1 d
H16A H 0.1168 0.1791 -0.0403 0.042 Uiso 1 calc
H16B H 0.0438 0.2264 -0.1131 0.042 Uiso 1 calc
C17 C 0.11049(16) 0.3586(3) -0.0989(2) 0.0349(10) Uani 1 d
H17A H 0.1134 0.3097 -0.1392 0.042 Uiso 1 calc
H17B H 0.0792 0.4357 -0.1291 0.042 Uiso 1 calc
C18 C 0.06180(17) 0.2181(3) 0.0291(2) 0.0323(10) Uani 1 d
H18A H 0.0959 0.1464 0.06 0.039 Uiso 1 calc
H18B H 0.0233 0.1727 -0.0216 0.039 Uiso 1 calc
C19 C 0.04418(16) 0.2607(3) 0.0848(2) 0.0318(10) Uani 1 d
C20 C -0.01067(17) 0.3697(3) 0.0413(2) 0.0311(9) Uani 1 d
C21 C 0.10129(16) 0.3062(3) 0.1739(2) 0.0389(10) Uani 1 d
H21A H 0.1126 0.4024 0.1728 0.058 Uiso 1 calc
H21B H 0.1385 0.2461 0.1955 0.058 Uiso 1 calc
H21C H 0.0894 0.2992 0.2107 0.058 Uiso 1 calc
C22 C 0.01416(17) 0.1288(3) 0.0913(2) 0.0400(10) Uani 1 d
H22A H 0.0012 0.1484 0.1262 0.06 Uiso 1 calc
H22B H 0.0461 0.0538 0.117 0.06 Uiso 1 calc
H22C H -0.0238 0.1007 0.0348 0.06 Uiso 1 calc
O1 O 0.28010(10) 0.6889(2) -0.04992(13) 0.0281(6) Uani 1 d
O2 O -0.01218(11) 0.4510(2) 0.08853(15) 0.0408(7) Uani 1 d
O3 O -0.05171(11) 0.3679(2) -0.03712(16) 0.0404(7) Uani 1 d
N1 N 0.19447(13) 0.4543(2) -0.12269(18) 0.0296(8) Uani 1 d
N2 N 0.17401(13) 0.4138(3) -0.02936(17) 0.0298(8) Uani 1 d
N3 N 0.08481(13) 0.3254(3) -0.00077(18) 0.0294(8) Uani 1 d
H1 H 0.0555(17) 0.396(3) -0.030(2) 0.042(10) Uiso 1 d
O4A O 0.0772(2) 0.7107(6) 0.1884(4) 0.0486(19) Uani 0.683(11) d
H41A H 0.060(3) 0.688(6) 0.1392(16) 0.073 Uiso 0.683(11) d
H42A H 0.090(4) 0.646(5) 0.221(3) 0.073 Uiso 0.683(11) d
O4B O 0.0759(5) 0.7823(13) 0.1647(6) 0.031(3) Uani 0.298(6) d
H41B H 0.072(6) 0.749(12) 0.124(5) 0.046 Uiso 0.298(6) d
H42B H 0.100(7) 0.739(12) 0.208(4) 0.046 Uiso 0.298(6) d
O5 O 0.0571(3) 0.5575(7) 0.2363(4) 0.028(3) Uani 0.298(6) d
H51 H 0.094(2) 0.539(10) 0.278(4) 0.042 Uiso 0.298(6) d
H52 H 0.045(4) 0.513(10) 0.194(3) 0.042 Uiso 0.298(6) d
O6 O 0.0035(8) 0.3569(5) 0.2347(7) 0.047(4) Uani 0.453(6) d
H61 H -0.006(5) 0.366(5) 0.187(3) 0.07 Uiso 0.453(6) d
H62 H 0 0.433(2) 0.25 0.07 Uiso 0.453(6) d

loop_
_atom_site_aniso_label
_atom_site_aniso_U_11
_atom_site_aniso_U_22
_atom_site_aniso_U_33
_atom_site_aniso_U_23
_atom_site_aniso_U_13
_atom_site_aniso_U_12
C1 0.016(2) 0.0241(17) 0.045(2) -0.0026(15) 0.019(2) -0.0004(13)
C2 0.017(2) 0.0294(18) 0.038(2) -0.0047(15) 0.0192(17) 0.0016(14)
C3 0.020(2) 0.0352(19) 0.045(2) -0.0025(16) 0.023(2) -0.0018(15)
C4 0.026(2) 0.046(2) 0.039(2) -0.0024(16) 0.024(2) -0.0011(16)
C5 0.018(2) 0.050(2) 0.035(2) -0.0057(17) 0.0185(18) -0.0032(16)
C6 0.020(2) 0.0331(19) 0.045(2) -0.0041(16) 0.0229(19) -0.0033(15)
C7 0.019(2) 0.0297(18) 0.037(2) -0.0021(15) 0.0206(18) 0.0016(14)
C8 0.017(2) 0.0304(19) 0.0325(19) 0.0029(15) 0.0145(18) 0.0072(14)
C9 0.019(2) 0.0301(18) 0.0315(19) 0.0043(15) 0.0133(18) 0.0042(14)
C10 0.030(2) 0.038(2) 0.037(2) 0.0078(16) 0.0201(19) 0.0102(16)
C11 0.037(3) 0.033(2) 0.033(2) 0.0055(15) 0.016(2) 0.0140(16)
C12 0.025(2) 0.0297(19) 0.032(2) 0.0043(15) 0.0120(19) 0.0055(15)
C13 0.011(2) 0.0298(18) 0.034(2) 0.0028(15) 0.0103(17) 0.0038(14)
C14 0.018(2) 0.0291(18) 0.048(2) -0.0061(16) 0.0233(18) -0.0010(14)
C15 0.014(2) 0.0281(18) 0.048(2) -0.0061(15) 0.0186(18) -0.0029(13)
C16 0.019(2) 0.0332(19) 0.054(2) -0.0132(16) 0.023(2) -0.0031(14)
C17 0.016(2) 0.038(2) 0.053(2) -0.0119(17) 0.023(2) -0.0072(15)
C18 0.019(2) 0.0217(17) 0.058(2) -0.0031(15) 0.0242(19) -0.0031(13)
C19 0.019(2) 0.0253(17) 0.054(2) 0.0004(15) 0.024(2) 0.0025(13)
C20 0.015(2) 0.0254(18) 0.054(2) -0.0041(17) 0.022(2) -0.0066(14)
C21 0.016(2) 0.0350(19) 0.057(2) 0.0012(16) 0.019(2) 0.0034(14)
C22 0.029(2) 0.0287(19) 0.063(2) 0.0034(17) 0.030(2) -0.0025(15)
O1 0.0225(14) 0.0281(12) 0.0373(13) -0.0032(10) 0.0204(12) 0.0011(9)
O2 0.0304(16) 0.0313(13) 0.0540(16) -0.0049(11) 0.0232(14) 0.0060(10)
O3 0.0201(16) 0.0423(14) 0.0541(17) -0.0062(12) 0.0209(14) 0.0040(10)
N1 0.0167(18) 0.0272(15) 0.0410(19) -0.0003(12) 0.0162(16) 0.0021(11)
N2 0.0165(18) 0.0312(15) 0.0458(18) -0.0109(13) 0.0215(16) -0.0071(12)
N3 0.0183(18) 0.0240(15) 0.0531(19) -0.0034(13) 0.0259(16) 0.0008(12)
O4A 0.038(3) 0.039(3) 0.072(4) -0.014(3) 0.036(3) -0.002(3)
O4B 0.021(6) 0.042(7) 0.028(5) 0.001(5) 0.015(5) 0.005(5)
O5 0.012(5) 0.041(5) 0.026(5) -0.002(3) 0.009(4) 0.005(3)
O6 0.039(5) 0.053(3) 0.045(8) -0.007(3) 0.025(6) 0.011(4)

loop_
_atom_type_symbol
_atom_type_description
_atom_type_scat_dispersion_real
_atom_type_scat_dispersion_imag
_atom_type_scat_source
C C 0.0033 0.0016 'International Tables Vol C Tables 4.2.6.8 and 6.1.1.4'
H H 0 0 'International Tables Vol C Tables 4.2.6.8 and 6.1.1.4'
N N 0.0061 0.0033 'International Tables Vol C Tables 4.2.6.8 and 6.1.1.4'
O O 0.0106 0.006 'International Tables Vol C Tables 4.2.6.8 and 6.1.1.4'

loop_
_geom_angle_atom_site_label_1
_geom_angle_atom_site_label_2
_geom_angle_atom_site_label_3
_geom_angle
N1 C1 N2 118.9(3)
N1 C1 C2 125.2(4)
N2 C1 C2 115.6(3)
C7 C2 C3 118.2(3)
C7 C2 C1 120.5(3)
C3 C2 C1 121.3(3)
C4 C3 C2 120.9(3)
C3 C4 C5 119.6(3)
C6 C5 C4 120.3(3)
C5 C6 C7 119.6(3)
C6 C7 C2 121.3(3)
C6 C7 O1 119.0(3)
C2 C7 O1 119.7(3)
C9 C8 O1 118.8(3)
C9 C8 C13 121.8(3)
O1 C8 C13 119.4(3)
C8 C9 C10 120.1(3)
C9 C10 C11 119.2(4)
C12 C11 C10 120.3(4)
C11 C12 C13 121.6(3)
C12 C13 C8 117.1(4)
C12 C13 N1 118.6(3)
C8 C13 N1 124.1(3)
N2 C14 C15 111.2(3)
N3 C15 C14 110.4(3)
C17 C16 N3 112.7(3)
N2 C17 C16 110.0(3)
N3 C18 C19 120.1(3)
C18 C19 C21 115.0(3)
C18 C19 C20 111.9(3)
C21 C19 C20 111.2(3)
C18 C19 C22 104.7(3)
C21 C19 C22 108.3(3)
C20 C19 C22 105.0(3)
O3 C20 O2 124.4(3)
O3 C20 C19 118.5(3)
O2 C20 C19 117.0(3)
C7 O1 C8 109.9(2)
C1 N1 C13 122.0(3)
C1 N2 C14 121.1(3)
C1 N2 C17 118.8(3)
C14 N2 C17 110.3(3)
C15 N3 C16 109.2(3)
C15 N3 C18 114.0(3)
C16 N3 C18 108.6(2)

loop_
_geom_bond_atom_site_label_1
_geom_bond_atom_site_label_2
_geom_bond_distance
_geom_bond_site_symmetry_2
C1 N1 1.304(4) .
C1 N2 1.378(4) .
C1 C2 1.494(4) .
C2 C7 1.388(5) .
C2 C3 1.398(4) .
C3 C4 1.379(5) .
C4 C5 1.393(5) .
C5 C6 1.375(5) .
C6 C7 1.383(4) .
C7 O1 1.398(4) .
C8 C9 1.384(5) .
C8 O1 1.399(4) .
C8 C13 1.399(5) .
C9 C10 1.386(5) .
C10 C11 1.389(5) .
C11 C12 1.383(5) .
C12 C13 1.396(5) .
C13 N1 1.403(4) .
C14 N2 1.462(4) .
C14 C15 1.513(5) .
C15 N3 1.493(4) .
C16 C17 1.499(5) .
C16 N3 1.503(4) .
C17 N2 1.463(4) .
C18 N3 1.509(4) .
C18 C19 1.528(5) .
C19 C21 1.529(5) .
C19 C20 1.547(5) .
C19 C22 1.550(5) .
C20 O3 1.248(4) .
C20 O2 1.260(4) .
O4A O4B 0.829(9) .
O6 O6 0.752(14) 2

loop_
_geom_torsion_atom_site_label_1
_geom_torsion_atom_site_label_2
_geom_torsion_atom_site_label_3
_geom_torsion_atom_site_label_4
_geom_torsion
N1 C1 C2 C7 44.1(5)
N2 C1 C2 C7 -142.4(3)
N1 C1 C2 C3 -136.4(4)
N2 C1 C2 C3 37.2(4)
C7 C2 C3 C4 2.2(5)
C1 C2 C3 C4 -177.4(3)
C2 C3 C4 C5 -0.2(5)
C3 C4 C5 C6 -1.3(5)
C4 C5 C6 C7 0.7(5)
C5 C6 C7 C2 1.4(5)
C5 C6 C7 O1 -179.2(3)
C3 C2 C7 C6 -2.8(5)
C1 C2 C7 C6 176.7(3)
C3 C2 C7 O1 177.7(3)
C1 C2 C7 O1 -2.7(5)
O1 C8 C9 C10 -177.4(3)
C13 C8 C9 C10 0.5(5)
C8 C9 C10 C11 0.1(5)
C9 C10 C11 C12 0.4(5)
C10 C11 C12 C13 -1.5(5)
C11 C12 C13 C8 2.1(4)
C11 C12 C13 N1 177.3(3)
C9 C8 C13 C12 -1.6(4)
O1 C8 C13 C12 176.3(3)
C9 C8 C13 N1 -176.5(3)
O1 C8 C13 N1 1.4(4)
N2 C14 C15 N3 -58.4(3)
N3 C16 C17 N2 56.7(4)
N3 C18 C19 C21 -69.0(4)
N3 C18 C19 C20 59.1(4)
N3 C18 C19 C22 172.3(3)
C18 C19 C20 O3 30.3(4)
C21 C19 C20 O3 160.5(3)
C22 C19 C20 O3 -82.6(4)
C18 C19 C20 O2 -152.6(3)
C21 C19 C20 O2 -22.5(4)
C22 C19 C20 O2 94.4(3)
C6 C7 O1 C8 113.1(3)
C2 C7 O1 C8 -67.5(4)
C9 C8 O1 C7 -112.1(3)
C13 C8 O1 C7 69.9(3)
N2 C1 N1 C13 -175.0(3)
C2 C1 N1 C13 -1.7(5)
C12 C13 N1 C1 143.9(3)
C8 C13 N1 C1 -41.2(4)
N1 C1 N2 C14 -143.0(3)
C2 C1 N2 C14 43.1(4)
N1 C1 N2 C17 -0.4(4)
C2 C1 N2 C17 -174.4(3)
C15 C14 N2 C1 -154.6(3)
C15 C14 N2 C17 60.0(3)
C16 C17 N2 C1 155.4(3)
C16 C17 N2 C14 -58.3(3)
C14 C15 N3 C16 54.2(3)
C14 C15 N3 C18 175.8(3)
C17 C16 N3 C15 -54.6(4)
C17 C16 N3 C18 -179.5(3)
C19 C18 N3 C15 67.8(4)
C19 C18 N3 C16 -170.3(3)
